data_8100256
loop_
_publ_author_name
'Jin, Qiong-Hua '
'Li, Xia'
'Zou, Ying-Quan'
'Yu, Kai-Bei'

_publ_section_title
;
Crystal structure of tetraaquadi(nicotinato-O,O')tetra-\m-(nicotinato-
O,O')dieuropium(III), Eu~2~(C~5~H~4~NCOO)~6~(H~2~O)~4~
;
_journal_issue 1
_journal_name_full 'Zeitschrift f\"ur Kristallographie - New Crystal Structures'
_journal_page_first 45
_journal_page_last 46
_journal_volume 218
_journal_year 2003
_chemical_formula_moiety 'C36 H32 Eu2 N6 O16'
_chemical_formula_structural 'C36 H32 Eu2 N6 O16'
_chemical_formula_sum 'C36 H32 Eu2 N6 O16'
_chemical_formula_weight 1108.60
_space_group_IT_number 14
_symmetry_cell_setting monoclinic
_symmetry_space_group_name_Hall '-P 2ybc'
_symmetry_space_group_name_H-M 'P 1 21/c 1'
_cell_angle_alpha 90.00
_cell_angle_beta 92.136(9)
_cell_angle_gamma 90.00
_cell_formula_units_Z 2
_cell_length_a 9.642(1)
_cell_length_b 11.740(2)
_cell_length_c 17.619(2)
_cell_measurement_temperature 295(2)
_cell_volume 1993.0(4)
_diffrn_ambient_temperature 295(2)
_exptl_crystal_density_diffrn 1.847
_cod_depositor_comments
;
 Removing the _chemical_melting_point data item since it contained the
 _chemical_formula_sum data item value and not the melting temperature.

 Antanas Vaitkus,
 2017-09-27

The following automatic conversions were performed:
'_symmetry_cell_setting' value 'Monoclinic' changed to 'monoclinic'
according to '/home/saulius/struct/CIF-dictionaries/cif_core.dic'
dictionary named 'cif_core.dic' version 2.4.1 from 2010-06-29.

Automatic conversion script
Id: cif_fix_enum 1527 2010-12-29 10:47:43Z saulius 
;
_cod_original_sg_symbol_H-M 'P 21/c'
_cod_database_code 8100256

loop_
_symmetry_equiv_pos_as_xyz
'x, y, z'
'-x, y+1/2, -z+1/2'
'-x, -y, -z'
'x, -y-1/2, z-1/2'

loop_
_atom_site_label
_atom_site_type_symbol
_atom_site_fract_x
_atom_site_fract_y
_atom_site_fract_z
_atom_site_U_iso_or_equiv
_atom_site_adp_type
_atom_site_occupancy
_atom_site_symmetry_multiplicity
_atom_site_Wyckoff_symbol
_atom_site_calc_flag
_atom_site_refinement_flags
_atom_site_disorder_assembly
_atom_site_disorder_group
Eu Eu 0.313002(16) 0.602716(14) 0.994622(9) 0.02188(8) Uani 1 4 f d . . .
O1 O 0.3856(3) 0.5853(3) 0.86657(16) 0.0455(7) Uani 1 4 f d . . .
O2 O 0.5558(3) 0.4682(3) 0.90105(16) 0.0547(9) Uani 1 4 f d . . .
O3 O 0.1106(3) 0.5943(2) 1.07708(15) 0.0372(7) Uani 1 4 f d . . .
O4 O 0.2528(3) 0.7355(2) 1.10333(16) 0.0400(7) Uani 1 4 f d . . .
O5 O 0.2892(3) 0.4033(2) 0.99152(16) 0.0403(7) Uani 1 4 f d . . .
O6 O 0.4767(2) 0.2923(2) 1.00801(15) 0.0360(6) Uani 1 4 f d . . .
O7 O 0.2412(3) 0.7795(3) 0.93612(18) 0.0391(7) Uani 1 4 f d D . .
O8 O 0.1038(3) 0.5633(3) 0.91852(16) 0.0360(6) Uani 1 4 f d D . .
N1 N 0.0155(4) 0.8453(4) 1.2815(2) 0.0546(10) Uani 1 4 f d . . .
N2 N 0.6597(4) 0.4323(3) 0.6750(2) 0.0502(10) Uani 1 4 f d . . .
N3 N 0.0285(3) 0.1475(3) 1.0550(2) 0.0443(9) Uani 1 4 f d . . .
C1 C 0.0937(4) 0.8033(4) 1.2278(2) 0.0430(10) Uani 1 4 f d . . .
H1 H 0.1852 0.8280 1.2264 0.052 Uiso 1 4 f calc R . .
C2 C 0.0478(4) 0.7255(3) 1.1738(2) 0.0311(8) Uani 1 4 f d . . .
C3 C -0.0897(4) 0.6912(4) 1.1755(2) 0.0448(11) Uani 1 4 f d . . .
H3 H -0.1257 0.6399 1.1397 0.054 Uiso 1 4 f calc R . .
C4 C -0.1718(5) 0.7338(4) 1.2305(3) 0.0580(14) Uani 1 4 f d . . .
H4 H -0.2633 0.7098 1.2337 0.070 Uiso 1 4 f calc R . .
C5 C -0.1167(5) 0.8127(5) 1.2812(2) 0.0550(13) Uani 1 4 f d . . .
H5 H -0.1744 0.8444 1.3167 0.066 Uiso 1 4 f calc R . .
C6 C 0.1429(4) 0.6832(3) 1.1146(2) 0.0309(8) Uani 1 4 f d . . .
C7 C 0.6159(4) 0.4378(4) 0.7458(2) 0.0391(10) Uani 1 4 f d . . .
H7 H 0.6411 0.3794 0.7793 0.047 Uiso 1 4 f calc R . .
C8 C 0.5349(4) 0.5259(3) 0.7724(2) 0.0280(8) Uani 1 4 f d . . .
C9 C 0.4992(4) 0.6124(4) 0.7232(2) 0.0366(9) Uani 1 4 f d . . .
H9 H 0.4443 0.6725 0.7389 0.044 Uiso 1 4 f calc R . .
C10 C 0.5459(5) 0.6091(4) 0.6498(2) 0.0473(11) Uani 1 4 f d . . .
H10 H 0.5236 0.6669 0.6153 0.057 Uiso 1 4 f calc R . .
C11 C 0.6262(5) 0.5178(4) 0.6294(3) 0.0501(12) Uani 1 4 f d . . .
H11 H 0.6589 0.5164 0.5804 0.060 Uiso 1 4 f calc R . .
C12 C 0.4886(4) 0.5261(4) 0.8530(2) 0.0342(9) Uani 1 4 f d . . .
C13 C 0.1155(4) 0.2275(3) 1.0320(2) 0.0337(9) Uani 1 4 f d . . .
H13 H 0.0777 0.2952 1.0133 0.040 Uiso 1 4 f calc R . .
C14 C 0.2587(4) 0.2161(3) 1.0343(2) 0.0275(8) Uani 1 4 f d . . .
C15 C 0.3131(4) 0.1145(3) 1.0617(3) 0.0389(10) Uani 1 4 f d . . .
H15 H 0.4086 0.1031 1.0645 0.047 Uiso 1 4 f calc R . .
C16 C 0.2245(4) 0.0302(4) 1.0849(3) 0.0499(12) Uani 1 4 f d . . .
H16 H 0.2588 -0.0395 1.1024 0.060 Uiso 1 4 f calc R . .
C17 C 0.0843(5) 0.0517(4) 1.0816(3) 0.0510(12) Uani 1 4 f d . . .
H17 H 0.0252 -0.0042 1.0990 0.061 Uiso 1 4 f calc R . .
C18 C 0.3495(4) 0.3111(3) 1.0093(2) 0.0300(8) Uani 1 4 f d . . .
H7A H 0.266(5) 0.811(4) 0.8976(16) 0.057(15) Uiso 1 4 f d D . .
H7B H 0.163(2) 0.806(4) 0.941(3) 0.069(17) Uiso 1 4 f d D . .
H8A H 0.085(4) 0.582(3) 0.8743(10) 0.043(13) Uiso 1 4 f d D . .
H8B H 0.048(3) 0.512(3) 0.924(2) 0.048(14) Uiso 1 4 f d D . .

loop_
_atom_site_aniso_label
_atom_site_aniso_U_11
_atom_site_aniso_U_22
_atom_site_aniso_U_33
_atom_site_aniso_U_23
_atom_site_aniso_U_13
_atom_site_aniso_U_12
Eu 0.01945(10) 0.02167(11) 0.02486(11) 0.00079(8) 0.00532(6) -0.00079(8)
O1 0.0421(17) 0.059(2) 0.0368(16) -0.0053(14) 0.0145(13) 0.0034(15)
O2 0.063(2) 0.067(2) 0.0330(16) 0.0171(16) -0.0095(15) -0.0076(18)
O3 0.0308(14) 0.0434(17) 0.0383(15) -0.0149(13) 0.0120(12) -0.0069(13)
O4 0.0358(15) 0.0371(16) 0.0485(17) -0.0061(13) 0.0193(13) -0.0101(13)
O5 0.0364(15) 0.0241(15) 0.0607(19) 0.0053(14) 0.0059(14) 0.0001(12)
O6 0.0216(13) 0.0335(16) 0.0534(17) 0.0011(13) 0.0065(12) -0.0033(11)
O7 0.0274(15) 0.0377(17) 0.0529(19) 0.0184(14) 0.0111(14) 0.0061(13)
O8 0.0309(15) 0.0429(17) 0.0336(16) 0.0108(13) -0.0062(13) -0.0113(13)
N1 0.050(2) 0.072(3) 0.042(2) -0.020(2) 0.0042(18) 0.013(2)
N2 0.053(2) 0.055(2) 0.043(2) -0.0137(19) 0.0124(18) 0.0064(19)
N3 0.0284(18) 0.041(2) 0.064(2) 0.0091(18) 0.0077(17) -0.0019(16)
C1 0.036(2) 0.052(3) 0.041(2) -0.010(2) 0.0063(18) 0.006(2)
C2 0.0273(19) 0.039(2) 0.0269(19) -0.0016(17) 0.0017(15) 0.0048(17)
C3 0.031(2) 0.062(3) 0.042(2) -0.015(2) 0.0065(18) 0.003(2)
C4 0.035(2) 0.082(4) 0.057(3) -0.012(3) 0.012(2) 0.002(2)
C5 0.042(3) 0.083(4) 0.040(3) -0.006(3) 0.010(2) 0.024(3)
C6 0.0292(19) 0.038(2) 0.0253(19) 0.0014(17) 0.0034(15) 0.0045(18)
C7 0.039(2) 0.035(2) 0.043(2) -0.0052(19) 0.0011(19) 0.0052(19)
C8 0.0244(18) 0.033(2) 0.0264(19) -0.0005(16) 0.0026(15) -0.0005(16)
C9 0.034(2) 0.039(2) 0.037(2) 0.0061(19) 0.0059(17) 0.0061(18)
C10 0.054(3) 0.054(3) 0.035(2) 0.016(2) 0.002(2) -0.002(2)
C11 0.053(3) 0.065(3) 0.033(2) -0.011(2) 0.015(2) -0.012(3)
C12 0.035(2) 0.041(2) 0.027(2) -0.0019(18) 0.0027(17) -0.0145(19)
C13 0.0204(18) 0.031(2) 0.050(2) 0.0067(18) 0.0025(17) 0.0032(16)
C14 0.0247(18) 0.028(2) 0.0301(19) 0.0003(16) 0.0019(15) 0.0005(15)
C15 0.0260(19) 0.031(2) 0.060(3) 0.007(2) 0.0042(18) 0.0048(17)
C16 0.042(2) 0.032(2) 0.075(3) 0.020(2) -0.003(2) 0.003(2)
C17 0.041(3) 0.044(3) 0.069(3) 0.018(2) 0.008(2) -0.009(2)
C18 0.031(2) 0.028(2) 0.031(2) -0.0021(16) 0.0004(15) -0.0039(17)

loop_
_geom_bond_atom_site_label_1
_geom_bond_atom_site_label_2
_geom_bond_distance
_geom_bond_site_symmetry_2
_geom_bond_publ_flag
Eu O2 2.345(3) 3_667 ?
Eu O5 2.353(3) . ?
Eu O6 2.375(2) 3_667 ?
Eu O1 2.396(3) . ?
Eu O7 2.407(3) . ?
Eu O8 2.425(3) . ?
Eu O3 2.478(2) . ?
Eu O4 2.553(3) . ?
Eu C6 2.882(4) . ?
Eu C12 3.196(4) . ?
Eu Eu 4.3365(5) 3_667 ?
O1 C12 1.243(5) . ?
O2 C12 1.248(5) . ?
O2 Eu 2.345(3) 3_667 ?
O3 C6 1.268(4) . ?
O4 C6 1.248(4) . ?
O5 C18 1.263(4) . ?
O6 C18 1.247(4) . ?
O6 Eu 2.375(2) 3_667 ?
O7 H7A 0.818(10) . ?
O7 H7B 0.820(10) . ?
O8 H8A 0.823(10) . ?
O8 H8B 0.816(10) . ?
N1 C1 1.327(5) . ?
N1 C5 1.331(6) . ?
N2 C11 1.319(6) . ?
N2 C7 1.334(5) . ?
N3 C17 1.325(5) . ?
N3 C13 1.332(5) . ?
C1 C2 1.380(5) . ?
C1 H1 0.9300 . ?
C2 C3 1.387(5) . ?
C2 C6 1.498(5) . ?
C3 C4 1.369(6) . ?
C3 H3 0.9300 . ?
C4 C5 1.380(7) . ?
C4 H4 0.9300 . ?
C5 H5 0.9300 . ?
C7 C8 1.387(5) . ?
C7 H7 0.9300 . ?
C8 C9 1.372(5) . ?
C8 C12 1.504(5) . ?
C9 C10 1.387(6) . ?
C9 H9 0.9300 . ?
C10 C11 1.378(6) . ?
C10 H10 0.9300 . ?
C11 H11 0.9300 . ?
C13 C14 1.387(5) . ?
C13 H13 0.9300 . ?
C14 C15 1.383(5) . ?
C14 C18 1.494(5) . ?
C15 C16 1.379(6) . ?
C15 H15 0.9300 . ?
C16 C17 1.374(6) . ?
C16 H16 0.9300 . ?
C17 H17 0.9300 . ?
